data_7155202
loop_
_publ_author_name
'Barrios Ant\'unez, Diego-Javier'
'Greenhalgh, Mark D.'
'Fallan, Charlene'
'Slawin, Alexandra M. Z.'
'Smith, Andrew D.'

_publ_section_title
;
 Enantioselective synthesis of 2,3-disubstituted
 trans-2,3-dihydrobenzofurans using a Br\/onsted base/thiourea
 bifunctional catalyst.
;
_journal_issue 30
_journal_name_full 'Organic &amp; biomolecular chemistry'
_journal_page_first 7268
_journal_page_last 7274
_journal_paper_doi 10.1039/c6ob01326k
_journal_volume 14
_journal_year 2016
_chemical_absolute_configuration ad
_chemical_formula_moiety 'C21 H22 O3'
_chemical_formula_sum 'C21 H22 O3'
_chemical_formula_weight 322.40
_space_group_crystal_system orthorhombic
_space_group_IT_number 19
_space_group_name_Hall 'P 2ac 2ab'
_space_group_name_H-M_alt 'P 21 21 21'
_symmetry_space_group_name_Hall 'P 2ac 2ab'
_symmetry_space_group_name_H-M 'P 21 21 21'
_atom_sites_solution_hydrogens geom
_atom_sites_solution_primary direct
_atom_sites_solution_secondary difmap
_audit_creation_date 2015-03-20
_audit_creation_method 'by CrystalStructure 4.1'
_audit_update_record
;
2016-03-17 deposited with the CCDC.
2016-07-08 downloaded from the CCDC.
;
_cell_angle_alpha 90.0000
_cell_angle_beta 90.0000
_cell_angle_gamma 90.0000
_cell_formula_units_Z 4
_cell_length_a 9.2519(11)
_cell_length_b 9.9263(12)
_cell_length_c 18.4119(19)
_cell_measurement_reflns_used 2349
_cell_measurement_temperature 125
_cell_measurement_theta_max 76.50
_cell_measurement_theta_min 25.60
_cell_volume 1690.9(3)
_computing_cell_refinement 'CrystalClear-SM Expert 2.1 b32'
_computing_data_collection 'CrystalClear-SM Expert 2.1 b32 (Rigaku, 2014)'
_computing_data_reduction 'CrystalClear-SM Expert 2.1 b32'
_computing_molecular_graphics 'CrystalStructure 4.1'
_computing_publication_material 'CrystalStructure 4.1 (Rigaku, 2014)'
_computing_structure_refinement 'SHELXL2013 (Sheldrick, 2008)'
_computing_structure_solution 'SIR2011 (Burla, et al., 2012)'
_diffrn_ambient_temperature 125
_diffrn_detector_area_resol_mean 5.814
_diffrn_measured_fraction_theta_full 0.985
_diffrn_measured_fraction_theta_max 0.985
_diffrn_measurement_device_type 'Rigaku XtaLAB P200'
_diffrn_measurement_method \w
_diffrn_radiation_type 'Cu K\a'
_diffrn_radiation_wavelength 1.54187
_diffrn_reflns_av_R_equivalents 0.0183
_diffrn_reflns_Laue_measured_fraction_full 0.985
_diffrn_reflns_Laue_measured_fraction_max 0.985
_diffrn_reflns_limit_h_max 11
_diffrn_reflns_limit_h_min -10
_diffrn_reflns_limit_k_max 10
_diffrn_reflns_limit_k_min -11
_diffrn_reflns_limit_l_max 22
_diffrn_reflns_limit_l_min -17
_diffrn_reflns_number 8282
_diffrn_reflns_point_group_measured_fraction_full 0.975
_diffrn_reflns_point_group_measured_fraction_max 0.973
_diffrn_reflns_theta_full 67.000
_diffrn_reflns_theta_max 68.251
_diffrn_reflns_theta_min 5.062
_diffrn_standards_number 0
_exptl_absorpt_coefficient_mu 0.667
_exptl_absorpt_correction_T_max 1.000
_exptl_absorpt_correction_T_min 0.789
_exptl_absorpt_correction_type multi-scan
_exptl_absorpt_process_details 'REQAB (Rigaku, 1998)'
_exptl_crystal_colour colorless
_exptl_crystal_density_diffrn 1.266
_exptl_crystal_density_method 'not measured'
_exptl_crystal_description prism
_exptl_crystal_F_000 688.00
_exptl_crystal_size_max 0.200
_exptl_crystal_size_mid 0.200
_refine_diff_density_max 0.21
_refine_diff_density_min -0.17
_refine_ls_abs_structure_details
;
 Flack x determined using 1216 quotients [(I+)-(I-)]/[(I+)+(I-)]
 (Parsons, S., Flack, H.D. and Wagner, T., Acta Cryst. B69 (2013) 249-259).
;
_refine_ls_abs_structure_Flack -0.03(5)
_refine_ls_extinction_coef 0.0260(19)
_refine_ls_extinction_method SHELXL
_refine_ls_goodness_of_fit_ref 1.055
_refine_ls_hydrogen_treatment constr
_refine_ls_number_parameters 221
_refine_ls_number_reflns 3021
_refine_ls_number_restraints 0
_refine_ls_R_factor_all 0.0264
_refine_ls_R_factor_gt 0.0260
_refine_ls_shift/su_max 0.000
_refine_ls_structure_factor_coef Fsqd
_refine_ls_weighting_details 'w = 1/[\s^2^(Fo^2^)+(0.0455P)^2^+0.2254P] where P=(Fo^2^+2Fc^2^)/3'
_refine_ls_weighting_scheme calc
_refine_ls_wR_factor_gt 0.0704
_refine_ls_wR_factor_ref 0.0708
_reflns_number_gt 2977
_reflns_number_total 3021
_reflns_threshold_expression F^2^>2.0\s(F^2^)
_cod_data_source_file c6ob01326k2.cif
_cod_data_source_block 19
_cod_depositor_comments 'Adding full bibliography for 7155202.cif.'
_cod_database_code 7155202

loop_
_space_group_symop_id
_space_group_symop_operation_xyz
1 +X,+Y,+Z
2 1/2+X,1/2-Y,-Z
3 -X,1/2+Y,1/2-Z
4 1/2-X,-Y,1/2+Z

loop_
_atom_site_label
_atom_site_type_symbol
_atom_site_fract_x
_atom_site_fract_y
_atom_site_fract_z
_atom_site_U_iso_or_equiv
_atom_site_adp_type
_atom_site_occupancy
_atom_site_site_symmetry_order
_atom_site_calc_flag
_atom_site_refinement_flags_posn
_atom_site_refinement_flags_adp
O1 O 0.67130(13) 0.70438(11) 0.57391(6) 0.0212(3) Uani 1 1 d . .
O8 O 0.50623(12) 0.91060(12) 0.49914(6) 0.0254(3) Uani 1 1 d . .
O16 O 0.86529(12) 1.04981(12) 0.47274(6) 0.0220(3) Uani 1 1 d . .
C1A C 0.66020(16) 0.73483(17) 0.64675(8) 0.0182(3) Uani 1 1 d . .
C2 C 0.73095(17) 0.82328(15) 0.53726(8) 0.0172(3) Uani 1 1 d . .
H2 H 0.8262 0.8019 0.5144 0.021 Uiso 1 1 calc R U
C3 C 0.74737(16) 0.93634(16) 0.59457(8) 0.0170(3) Uani 1 1 d . .
H3 H 0.6765 1.0098 0.5839 0.020 Uiso 1 1 calc R U
C3A C 0.70282(16) 0.86427(16) 0.66356(8) 0.0180(3) Uani 1 1 d . .
C4 C 0.69793(17) 0.90767(17) 0.73511(8) 0.0217(4) Uani 1 1 d . .
H4 H 0.7265 0.9967 0.7475 0.026 Uiso 1 1 calc R U
C5 C 0.65045(18) 0.81877(18) 0.78867(8) 0.0237(4) Uani 1 1 d . .
H5 H 0.6468 0.8471 0.8379 0.028 Uiso 1 1 calc R U
C6 C 0.60855(18) 0.68890(18) 0.77015(8) 0.0233(4) Uani 1 1 d . .
H6 H 0.5769 0.6291 0.8072 0.028 Uiso 1 1 calc R U
C7 C 0.61200(18) 0.64448(17) 0.69843(9) 0.0218(3) Uani 1 1 d . .
H7 H 0.5825 0.5559 0.6856 0.026 Uiso 1 1 calc R U
C8 C 0.61819(17) 0.85824(15) 0.47927(8) 0.0178(3) Uani 1 1 d . .
C9 C 0.63954(17) 0.81830(16) 0.40190(8) 0.0187(3) Uani 1 1 d . .
C10 C 0.76145(18) 0.74955(16) 0.37747(9) 0.0215(4) Uani 1 1 d . .
H10 H 0.8399 0.7336 0.4096 0.026 Uiso 1 1 calc R U
C11 C 0.76840(19) 0.70423(18) 0.30607(9) 0.0264(4) Uani 1 1 d . .
H11 H 0.8516 0.6574 0.2895 0.032 Uiso 1 1 calc R U
C12 C 0.6543(2) 0.72725(19) 0.25925(9) 0.0282(4) Uani 1 1 d . .
H12 H 0.6583 0.6940 0.2109 0.034 Uiso 1 1 calc R U
C13 C 0.5336(2) 0.7988(2) 0.28251(9) 0.0282(4) Uani 1 1 d . .
H13 H 0.4564 0.8162 0.2498 0.034 Uiso 1 1 calc R U
C14 C 0.52630(18) 0.84465(18) 0.35340(9) 0.0232(4) Uani 1 1 d . .
H14 H 0.4442 0.8941 0.3692 0.028 Uiso 1 1 calc R U
C15 C 0.89997(17) 0.99567(16) 0.59706(8) 0.0189(3) Uani 1 1 d . .
H15A H 0.9058 1.0619 0.6371 0.023 Uiso 1 1 calc R U
H15B H 0.9700 0.9227 0.6074 0.023 Uiso 1 1 calc R U
C16 C 0.94120(16) 1.06425(15) 0.52626(8) 0.0163(3) Uani 1 1 d . .
C17 C 1.07713(16) 1.15231(15) 0.52476(8) 0.0169(3) Uani 1 1 d . .
C18 C 1.04719(18) 1.28089(17) 0.56863(9) 0.0224(4) Uani 1 1 d . .
H18A H 1.1311 1.3409 0.5657 0.027 Uiso 1 1 calc R U
H18B H 1.0293 1.2571 0.6195 0.027 Uiso 1 1 calc R U
H18C H 0.9621 1.3266 0.5487 0.027 Uiso 1 1 calc R U
C19 C 1.20522(17) 1.07728(17) 0.55838(9) 0.0232(4) Uani 1 1 d . .
H19A H 1.2239 0.9947 0.5307 0.028 Uiso 1 1 calc R U
H19B H 1.1827 1.0541 0.6089 0.028 Uiso 1 1 calc R U
H19C H 1.2911 1.1350 0.5571 0.028 Uiso 1 1 calc R U
C20 C 1.11279(19) 1.18961(18) 0.44620(9) 0.0244(4) Uani 1 1 d . .
H20A H 1.1275 1.1073 0.4178 0.029 Uiso 1 1 calc R U
H20B H 1.2011 1.2441 0.4451 0.029 Uiso 1 1 calc R U
H20C H 1.0326 1.2413 0.4254 0.029 Uiso 1 1 calc R U

loop_
_atom_site_aniso_label
_atom_site_aniso_U_11
_atom_site_aniso_U_22
_atom_site_aniso_U_33
_atom_site_aniso_U_23
_atom_site_aniso_U_13
_atom_site_aniso_U_12
O1 0.0308(6) 0.0169(5) 0.0158(5) 0.0009(4) 0.0016(4) -0.0042(5)
O8 0.0184(6) 0.0316(6) 0.0262(6) -0.0008(5) 0.0002(5) 0.0036(5)
O16 0.0204(5) 0.0256(6) 0.0199(5) 0.0041(4) -0.0038(5) -0.0044(5)
C1A 0.0169(7) 0.0209(8) 0.0168(7) 0.0003(6) 0.0003(6) 0.0015(6)
C2 0.0182(8) 0.0162(7) 0.0171(7) 0.0021(6) 0.0009(6) -0.0024(6)
C3 0.0169(7) 0.0171(7) 0.0172(7) 0.0003(6) 0.0004(6) -0.0004(6)
C3A 0.0141(7) 0.0203(8) 0.0198(7) 0.0012(6) 0.0011(6) 0.0000(6)
C4 0.0188(7) 0.0234(8) 0.0231(8) -0.0025(6) 0.0014(6) -0.0017(7)
C5 0.0207(8) 0.0336(9) 0.0167(7) -0.0006(7) 0.0014(6) -0.0009(7)
C6 0.0230(8) 0.0283(9) 0.0186(7) 0.0072(6) 0.0019(6) -0.0011(7)
C7 0.0234(8) 0.0196(8) 0.0224(7) 0.0026(6) 0.0014(6) -0.0023(7)
C8 0.0163(7) 0.0162(7) 0.0209(7) 0.0026(6) 0.0001(6) -0.0035(6)
C9 0.0198(8) 0.0182(8) 0.0182(7) 0.0034(6) -0.0011(6) -0.0061(6)
C10 0.0213(8) 0.0228(8) 0.0204(7) 0.0028(6) -0.0019(6) -0.0022(6)
C11 0.0299(9) 0.0263(9) 0.0230(8) -0.0003(7) 0.0041(7) -0.0033(7)
C12 0.0361(10) 0.0313(10) 0.0173(7) 0.0000(7) 0.0005(7) -0.0091(8)
C13 0.0274(9) 0.0360(10) 0.0212(8) 0.0059(7) -0.0075(7) -0.0079(8)
C14 0.0201(8) 0.0263(9) 0.0233(8) 0.0044(7) -0.0005(6) -0.0046(7)
C15 0.0194(8) 0.0191(7) 0.0183(7) 0.0022(6) -0.0014(6) -0.0039(6)
C16 0.0169(7) 0.0150(7) 0.0169(7) 0.0003(6) -0.0005(6) 0.0013(6)
C17 0.0152(7) 0.0182(7) 0.0174(7) 0.0017(6) 0.0003(6) -0.0023(6)
C18 0.0205(8) 0.0200(8) 0.0267(8) -0.0014(6) 0.0011(6) -0.0037(6)
C19 0.0158(7) 0.0249(8) 0.0288(8) 0.0037(7) -0.0012(7) -0.0006(7)
C20 0.0234(8) 0.0306(9) 0.0193(7) 0.0033(7) 0.0004(6) -0.0087(7)

loop_
_atom_type_symbol
_atom_type_description
_atom_type_scat_dispersion_real
_atom_type_scat_dispersion_imag
_atom_type_scat_source
C C 0.0181 0.0091
;
International Tables for Crystallography
(Vol. C, Tables 4.2.6.8 and 6.1.1.4)
;
H H 0.0000 0.0000
;
International Tables for Crystallography
(Vol. C, Table 6.1.1.4)
;
O O 0.0492 0.0322
;
International Tables for Crystallography
(Vol. C, Tables 4.2.6.8 and 6.1.1.4)
;

loop_
_geom_angle_atom_site_label_1
_geom_angle_atom_site_label_2
_geom_angle_atom_site_label_3
_geom_angle
C1A O1 C2 107.39(11)
O1 C1A C3A 113.66(13)
O1 C1A C7 123.48(15)
C3A C1A C7 122.86(15)
O1 C2 C8 104.27(12)
O1 C2 C3 107.86(11)
C8 C2 C3 112.18(12)
O1 C2 H2 110.8
C8 C2 H2 110.8
C3 C2 H2 110.8
C3A C3 C15 114.06(12)
C3A C3 C2 101.68(12)
C15 C3 C2 112.95(12)
C3A C3 H3 109.3
C15 C3 H3 109.3
C2 C3 H3 109.3
C1A C3A C4 119.55(14)
C1A C3A C3 109.24(13)
C4 C3A C3 131.20(15)
C3A C4 C5 119.05(15)
C3A C4 H4 120.5
C5 C4 H4 120.5
C6 C5 C4 120.13(14)
C6 C5 H5 119.9
C4 C5 H5 119.9
C5 C6 C7 121.35(15)
C5 C6 H6 119.3
C7 C6 H6 119.3
C1A C7 C6 117.06(15)
C1A C7 H7 121.5
C6 C7 H7 121.5
O8 C8 C9 120.92(14)
O8 C8 C2 117.87(14)
C9 C8 C2 120.99(13)
C10 C9 C14 119.41(15)
C10 C9 C8 123.09(14)
C14 C9 C8 117.38(14)
C11 C10 C9 120.08(15)
C11 C10 H10 120.0
C9 C10 H10 120.0
C12 C11 C10 120.05(17)
C12 C11 H11 120.0
C10 C11 H11 120.0
C11 C12 C13 120.37(16)
C11 C12 H12 119.8
C13 C12 H12 119.8
C14 C13 C12 119.82(16)
C14 C13 H13 120.1
C12 C13 H13 120.1
C13 C14 C9 120.22(16)
C13 C14 H14 119.9
C9 C14 H14 119.9
C16 C15 C3 112.23(12)
C16 C15 H15A 109.2
C3 C15 H15A 109.2
C16 C15 H15B 109.2
C3 C15 H15B 109.2
H15A C15 H15B 107.9
O16 C16 C15 119.76(13)
O16 C16 C17 121.72(14)
C15 C16 C17 118.51(13)
C20 C17 C19 109.47(13)
C20 C17 C16 109.41(12)
C19 C17 C16 110.54(12)
C20 C17 C18 109.58(13)
C19 C17 C18 109.36(13)
C16 C17 C18 108.46(12)
C17 C18 H18A 109.5
C17 C18 H18B 109.5
H18A C18 H18B 109.5
C17 C18 H18C 109.5
H18A C18 H18C 109.5
H18B C18 H18C 109.5
C17 C19 H19A 109.5
C17 C19 H19B 109.5
H19A C19 H19B 109.5
C17 C19 H19C 109.5
H19A C19 H19C 109.5
H19B C19 H19C 109.5
C17 C20 H20A 109.5
C17 C20 H20B 109.5
H20A C20 H20B 109.5
C17 C20 H20C 109.5
H20A C20 H20C 109.5
H20B C20 H20C 109.5

loop_
_geom_bond_atom_site_label_1
_geom_bond_atom_site_label_2
_geom_bond_distance
O1 C1A 1.3786(18)
O1 C2 1.4673(18)
O8 C8 1.215(2)
O16 C16 1.2185(19)
C1A C3A 1.379(2)
C1A C7 1.382(2)
C2 C8 1.533(2)
C2 C3 1.548(2)
C2 H2 1.0000
C3 C3A 1.515(2)
C3 C15 1.530(2)
C3 H3 1.0000
C3A C4 1.387(2)
C4 C5 1.394(2)
C4 H4 0.9500
C5 C6 1.389(3)
C5 H5 0.9500
C6 C7 1.393(2)
C6 H6 0.9500
C7 H7 0.9500
C8 C9 1.492(2)
C9 C10 1.393(2)
C9 C14 1.401(2)
C10 C11 1.391(2)
C10 H10 0.9500
C11 C12 1.382(3)
C11 H11 0.9500
C12 C13 1.391(3)
C12 H12 0.9500
C13 C14 1.384(2)
C13 H13 0.9500
C14 H14 0.9500
C15 C16 1.519(2)
C15 H15A 0.9900
C15 H15B 0.9900
C16 C17 1.532(2)
C17 C20 1.529(2)
C17 C19 1.530(2)
C17 C18 1.536(2)
C18 H18A 0.9800
C18 H18B 0.9800
C18 H18C 0.9800
C19 H19A 0.9800
C19 H19B 0.9800
C19 H19C 0.9800
C20 H20A 0.9800
C20 H20B 0.9800
C20 H20C 0.9800

loop_
_geom_torsion_atom_site_label_1
_geom_torsion_atom_site_label_2
_geom_torsion_atom_site_label_3
_geom_torsion_atom_site_label_4
_geom_torsion
C2 O1 C1A C3A 1.60(17)
C2 O1 C1A C7 -177.97(15)
C1A O1 C2 C8 -123.00(13)
C1A O1 C2 C3 -3.58(16)
O1 C2 C3 C3A 3.99(15)
C8 C2 C3 C3A 118.26(13)
O1 C2 C3 C15 126.65(13)
C8 C2 C3 C15 -119.08(14)
O1 C1A C3A C4 -179.57(14)
C7 C1A C3A C4 0.0(2)
O1 C1A C3A C3 1.11(18)
C7 C1A C3A C3 -179.32(15)
C15 C3 C3A C1A -125.01(14)
C2 C3 C3A C1A -3.11(16)
C15 C3 C3A C4 55.8(2)
C2 C3 C3A C4 177.68(16)
C1A C3A C4 C5 0.3(2)
C3 C3A C4 C5 179.44(16)
C3A C4 C5 C6 -0.1(2)
C4 C5 C6 C7 -0.3(3)
O1 C1A C7 C6 179.09(15)
C3A C1A C7 C6 -0.4(2)
C5 C6 C7 C1A 0.6(2)
O1 C2 C8 O8 74.42(16)
C3 C2 C8 O8 -42.03(19)
O1 C2 C8 C9 -100.27(15)
C3 C2 C8 C9 143.28(14)
O8 C8 C9 C10 -175.34(15)
C2 C8 C9 C10 -0.8(2)
O8 C8 C9 C14 0.5(2)
C2 C8 C9 C14 175.07(14)
C14 C9 C10 C11 -1.9(2)
C8 C9 C10 C11 173.94(15)
C9 C10 C11 C12 0.0(2)
C10 C11 C12 C13 1.7(3)
C11 C12 C13 C14 -1.5(3)
C12 C13 C14 C9 -0.5(3)
C10 C9 C14 C13 2.1(2)
C8 C9 C14 C13 -173.92(15)
C3A C3 C15 C16 178.76(13)
C2 C3 C15 C16 63.31(16)
C3 C15 C16 O16 -10.9(2)
C3 C15 C16 C17 168.07(13)
O16 C16 C17 C20 -11.2(2)
C15 C16 C17 C20 169.79(14)
O16 C16 C17 C19 -131.87(15)
C15 C16 C17 C19 49.17(18)
O16 C16 C17 C18 108.25(16)
C15 C16 C17 C18 -70.72(17)
